data_7103082
loop_
_publ_author_name
'Ito, Jun-ichi'
'Ujiie, Satoshi'
'Nishiyama, Hisao'

_publ_section_title
;
 A new NCN pincer ruthenium complex and its catalytic activity for
 enantioselective hydrogenation of ketones.
;
_journal_issue 16
_journal_name_full 'Chemical communications (Cambridge, England)'
_journal_page_first 1923
_journal_page_last 1925
_journal_paper_doi 10.1039/b800387d
_journal_year 2008
_chemical_absolute_configuration rm
_chemical_formula_sum 'C26 H34.33 N2 O5.17 Ru'
_chemical_formula_weight 558.62
_chemical_name_systematic
;
?
;
_space_group_IT_number 170
_symmetry_cell_setting hexagonal
_symmetry_space_group_name_Hall 'P 65'
_symmetry_space_group_name_H-M 'P 65'
_atom_sites_solution_hydrogens geom
_atom_sites_solution_primary direct
_atom_sites_solution_secondary difmap
_audit_creation_method SHELXL-97
_cell_angle_alpha 90.00
_cell_angle_beta 90.00
_cell_angle_gamma 120.00
_cell_formula_units_Z 6
_cell_length_a 21.191(5)
_cell_length_b 21.191(5)
_cell_length_c 10.778(5)
_cell_measurement_reflns_used 7810
_cell_measurement_temperature 173(2)
_cell_measurement_theta_max 26.11
_cell_measurement_theta_min 2.19
_cell_volume 4192(2)
_computing_cell_refinement 'Bruker SMART'
_computing_data_collection 'Bruker SMART'
_computing_data_reduction 'Bruker SAINT'
_computing_molecular_graphics 'Bruker SHELXTL'
_computing_publication_material 'Bruker SHELXTL'
_computing_structure_refinement 'SHELXL-97 (Sheldrick, 1997)'
_computing_structure_solution 'SHELXS-97 (Sheldrick, 1990)'
_diffrn_ambient_temperature 173(2)
_diffrn_detector_area_resol_mean 8.366
_diffrn_measured_fraction_theta_full 0.988
_diffrn_measured_fraction_theta_max 0.988
_diffrn_measurement_device_type 'CCD area detector'
_diffrn_measurement_method 'phi and omega scans'
_diffrn_radiation_monochromator graphite
_diffrn_radiation_source 'fine-focus sealed tube'
_diffrn_radiation_type MoK\a
_diffrn_radiation_wavelength 0.71073
_diffrn_reflns_av_R_equivalents 0.0681
_diffrn_reflns_av_sigmaI/netI 0.0560
_diffrn_reflns_limit_h_max 26
_diffrn_reflns_limit_h_min -27
_diffrn_reflns_limit_k_max 27
_diffrn_reflns_limit_k_min -27
_diffrn_reflns_limit_l_max 11
_diffrn_reflns_limit_l_min -14
_diffrn_reflns_number 29361
_diffrn_reflns_theta_full 27.59
_diffrn_reflns_theta_max 27.59
_diffrn_reflns_theta_min 1.92
_exptl_absorpt_coefficient_mu 0.597
_exptl_absorpt_correction_T_max 1.000000
_exptl_absorpt_correction_T_min 0.563508
_exptl_absorpt_correction_type empirical
_exptl_crystal_colour yellow
_exptl_crystal_density_diffrn 1.328
_exptl_crystal_density_method 'not measured'
_exptl_crystal_description prism
_exptl_crystal_F_000 1738
_exptl_crystal_size_max 0.40
_exptl_crystal_size_mid 0.30
_exptl_crystal_size_min 0.20
_refine_diff_density_max 0.638
_refine_diff_density_min -0.260
_refine_diff_density_rms 0.089
_refine_ls_abs_structure_details 'Flack H D (1983), Acta Cryst. A39, 876-881, 2706 Friedel pairs'
_refine_ls_abs_structure_Flack -0.03(3)
_refine_ls_extinction_method none
_refine_ls_goodness_of_fit_ref 1.029
_refine_ls_hydrogen_treatment constr
_refine_ls_matrix_type full
_refine_ls_number_parameters 319
_refine_ls_number_reflns 6074
_refine_ls_number_restraints 1
_refine_ls_restrained_S_all 1.029
_refine_ls_R_factor_all 0.0411
_refine_ls_R_factor_gt 0.0339
_refine_ls_shift/su_max 0.001
_refine_ls_shift/su_mean 0.000
_refine_ls_structure_factor_coef Fsqd
_refine_ls_weighting_details 'calc w=1/[\s^2^(Fo^2^)+(0.0435P)^2^+0.0000P] where P=(Fo^2^+2Fc^2^)/3'
_refine_ls_weighting_scheme calc
_refine_ls_wR_factor_gt 0.0828
_refine_ls_wR_factor_ref 0.0871
_reflns_number_gt 5343
_reflns_number_total 6074
_reflns_threshold_expression >2sigma(I)
_cod_data_source_file b800387d.txt
_cod_data_source_block ugi04b
_cod_depositor_comments
;
The following automatic conversions were performed:
'_symmetry_cell_setting' value 'Hexagonal' changed to 'hexagonal'
according to '/home/saulius/struct/CIF-dictionaries/cif_core.dic'
dictionary named 'cif_core.dic' version 2.4.1 from
2010-06-29.

'_exptl_absorpt_correction_type' value 'Empirical' changed to
'empirical' according to
'/home/saulius/struct/CIF-dictionaries/cif_core.dic' dictionary named
'cif_core.dic' version 2.4.1 from 2010-06-29.

Automatic conversion script
Id: cif_fix_enum 1527 2010-12-29 10:47:43Z saulius 
;
_cod_original_sg_symbol_H-M P6(5)
_cod_database_code 7103082

loop_
_symmetry_equiv_pos_as_xyz
'x, y, z'
'-y, x-y, z+2/3'
'-x+y, -x, z+1/3'
'-x, -y, z+1/2'
'y, -x+y, z+1/6'
'x-y, x, z+5/6'

loop_
_atom_site_label
_atom_site_type_symbol
_atom_site_fract_x
_atom_site_fract_y
_atom_site_fract_z
_atom_site_U_iso_or_equiv
_atom_site_adp_type
_atom_site_occupancy
_atom_site_symmetry_multiplicity
_atom_site_calc_flag
_atom_site_refinement_flags
_atom_site_disorder_assembly
_atom_site_disorder_group
Ru1 Ru 0.878672(15) 0.586389(14) -0.00607(3) 0.02460(8) Uani 1 1 d . . .
N1 N 0.78786(15) 0.60030(16) -0.0221(3) 0.0278(7) Uani 1 1 d . . .
N2 N 0.93533(16) 0.52852(16) 0.0235(3) 0.0282(7) Uani 1 1 d . . .
O1 O 0.66572(14) 0.54385(14) -0.0211(3) 0.0380(7) Uani 1 1 d . . .
O2 O 0.92299(16) 0.41657(15) 0.0422(3) 0.0361(7) Uani 1 1 d . . .
O3 O 0.85875(17) 0.58251(14) 0.1878(3) 0.0358(7) Uani 1 1 d . . .
O4 O 0.96235(14) 0.70097(14) 0.0249(3) 0.0358(7) Uani 1 1 d . . .
O5 O 0.89483(15) 0.58043(16) -0.2783(3) 0.0427(8) Uani 1 1 d . . .
C1 C 0.79818(18) 0.48431(18) -0.0130(4) 0.0269(7) Uani 1 1 d . . .
C2 C 0.72619(18) 0.47039(19) -0.0151(4) 0.0276(8) Uani 1 1 d . . .
C3 C 0.66788(19) 0.3982(2) -0.0122(4) 0.0325(8) Uani 1 1 d . . .
C4 C 0.6862(2) 0.3427(2) -0.0105(5) 0.0384(10) Uani 1 1 d . . .
H4 H 0.6472 0.2937 -0.0130 0.046 Uiso 1 1 calc R . .
C5 C 0.7569(2) 0.35389(19) -0.0053(4) 0.0329(8) Uani 1 1 d . . .
C6 C 0.81373(19) 0.42727(18) -0.0011(4) 0.0282(8) Uani 1 1 d . . .
C7 C 0.5895(2) 0.3776(2) -0.0079(5) 0.0466(10) Uani 1 1 d . . .
H7A H 0.5599 0.3305 -0.0491 0.070 Uiso 1 1 calc R . .
H7B H 0.5830 0.4149 -0.0504 0.070 Uiso 1 1 calc R . .
H7C H 0.5739 0.3740 0.0788 0.070 Uiso 1 1 calc R . .
C8 C 0.7702(2) 0.2902(2) -0.0037(5) 0.0453(10) Uani 1 1 d . . .
H8A H 0.8031 0.2954 -0.0717 0.068 Uiso 1 1 calc R . .
H8B H 0.7238 0.2448 -0.0139 0.068 Uiso 1 1 calc R . .
H8C H 0.7924 0.2893 0.0756 0.068 Uiso 1 1 calc R . .
C9 C 0.72700(18) 0.5390(2) -0.0201(4) 0.0287(8) Uani 1 1 d . . .
C10 C 0.6899(2) 0.6220(2) -0.0319(4) 0.0412(11) Uani 1 1 d . . .
H10A H 0.6696 0.6377 0.0363 0.049 Uiso 1 1 calc R . .
H10B H 0.6742 0.6324 -0.1121 0.049 Uiso 1 1 calc R . .
C11 C 0.7736(2) 0.6614(2) -0.0238(4) 0.0342(9) Uani 1 1 d . . .
H11 H 0.7888 0.6871 0.0578 0.041 Uiso 1 1 calc R . .
C12 C 0.7947(3) 0.6830(3) -0.2568(5) 0.0575(14) Uani 1 1 d . . .
H12A H 0.8006 0.6400 -0.2599 0.086 Uiso 1 1 calc R . .
H12B H 0.8271 0.7188 -0.3180 0.086 Uiso 1 1 calc R . .
H12C H 0.7441 0.6687 -0.2758 0.086 Uiso 1 1 calc R . .
C13 C 0.8143(2) 0.7168(2) -0.1267(5) 0.0436(11) Uani 1 1 d . . .
H13 H 0.8676 0.7364 -0.1139 0.052 Uiso 1 1 calc R . .
C14 C 0.7997(3) 0.7804(3) -0.1145(6) 0.0703(18) Uani 1 1 d . . .
H14A H 0.7492 0.7642 -0.1381 0.105 Uiso 1 1 calc R . .
H14B H 0.8328 0.8203 -0.1692 0.105 Uiso 1 1 calc R . .
H14C H 0.8078 0.7976 -0.0284 0.105 Uiso 1 1 calc R . .
C15 C 0.8922(2) 0.4587(2) 0.0205(3) 0.0301(9) Uani 1 1 d . . .
C16 C 0.9990(2) 0.4677(2) 0.0730(5) 0.0429(11) Uani 1 1 d . . .
H16A H 1.0320 0.4568 0.0240 0.051 Uiso 1 1 calc R . .
H16B H 1.0081 0.4647 0.1623 0.051 Uiso 1 1 calc R . .
C17 C 1.0113(2) 0.5435(2) 0.0405(4) 0.0316(9) Uani 1 1 d . . .
H17 H 1.0379 0.5597 -0.0403 0.038 Uiso 1 1 calc R . .
C18 C 1.0162(3) 0.5811(3) 0.2650(4) 0.0557(13) Uani 1 1 d . . .
H18A H 0.9640 0.5632 0.2564 0.083 Uiso 1 1 calc R . .
H18B H 1.0381 0.6240 0.3192 0.083 Uiso 1 1 calc R . .
H18C H 1.0235 0.5428 0.3012 0.083 Uiso 1 1 calc R . .
C19 C 1.0522(2) 0.6017(2) 0.1381(4) 0.0393(10) Uani 1 1 d . . .
H19 H 1.0516 0.6465 0.1109 0.047 Uiso 1 1 calc R . .
C20 C 1.1328(2) 0.6209(3) 0.1427(5) 0.0569(13) Uani 1 1 d . . .
H20A H 1.1586 0.6579 0.2068 0.085 Uiso 1 1 calc R . .
H20B H 1.1557 0.6400 0.0619 0.085 Uiso 1 1 calc R . .
H20C H 1.1353 0.5771 0.1624 0.085 Uiso 1 1 calc R . .
C21 C 0.8530(3) 0.6169(3) 0.3924(5) 0.0642(15) Uani 1 1 d . . .
H21A H 0.7999 0.5951 0.3885 0.096 Uiso 1 1 calc R . .
H21B H 0.8736 0.6612 0.4432 0.096 Uiso 1 1 calc R . .
H21C H 0.8651 0.5821 0.4294 0.096 Uiso 1 1 calc R . .
C22 C 0.8843(2) 0.6361(3) 0.2624(4) 0.0404(10) Uani 1 1 d . . .
C23 C 0.9361(2) 0.7078(2) 0.2362(4) 0.0459(11) Uani 1 1 d . . .
H23 H 0.9488 0.7416 0.3026 0.055 Uiso 1 1 calc R . .
C24 C 0.9719(2) 0.7364(2) 0.1223(4) 0.0422(11) Uani 1 1 d . . .
C25 C 1.0269(3) 0.8156(3) 0.1161(6) 0.0741(19) Uani 1 1 d . . .
H25A H 1.0753 0.8216 0.1020 0.111 Uiso 1 1 calc R . .
H25B H 1.0268 0.8390 0.1944 0.111 Uiso 1 1 calc R . .
H25C H 1.0146 0.8381 0.0477 0.111 Uiso 1 1 calc R . .
C26 C 0.88914(19) 0.58438(18) -0.1727(4) 0.0259(9) Uani 1 1 d . . .
O6 O 0.0116(15) 0.0156(13) 0.115(2) 0.079(8) Uiso 0.17 1 d P . .

loop_
_atom_site_aniso_label
_atom_site_aniso_U_11
_atom_site_aniso_U_22
_atom_site_aniso_U_33
_atom_site_aniso_U_23
_atom_site_aniso_U_13
_atom_site_aniso_U_12
Ru1 0.02131(14) 0.02092(14) 0.03086(14) 0.00043(13) 0.00015(13) 0.01003(12)
N1 0.0251(15) 0.0291(15) 0.0326(18) 0.0004(14) 0.0026(14) 0.0160(13)
N2 0.0298(16) 0.0262(15) 0.0317(19) 0.0005(13) -0.0038(13) 0.0162(13)
O1 0.0271(13) 0.0413(16) 0.0462(18) 0.0018(14) 0.0054(14) 0.0175(12)
O2 0.0457(17) 0.0343(15) 0.0373(17) 0.0034(12) 0.0006(13) 0.0268(14)
O3 0.0358(15) 0.0323(16) 0.035(2) 0.0000(13) 0.0034(15) 0.0141(12)
O4 0.0288(14) 0.0261(13) 0.046(2) -0.0037(12) 0.0039(12) 0.0088(11)
O5 0.0303(15) 0.057(2) 0.0382(19) -0.0031(15) 0.0017(13) 0.0196(14)
C1 0.0297(18) 0.0255(17) 0.0219(18) 0.0006(17) 0.0012(17) 0.0111(14)
C2 0.0243(17) 0.0297(18) 0.0260(19) -0.0027(17) -0.0004(17) 0.0114(15)
C3 0.0279(18) 0.0334(19) 0.0223(19) -0.0006(18) -0.0011(18) 0.0051(15)
C4 0.041(2) 0.0262(18) 0.0255(19) 0.0017(18) 0.003(2) 0.0003(16)
C5 0.041(2) 0.0241(17) 0.0252(19) 0.0023(18) 0.002(2) 0.0096(16)
C6 0.0326(19) 0.0237(17) 0.026(2) 0.0005(17) 0.0006(18) 0.0126(15)
C7 0.030(2) 0.046(2) 0.047(3) 0.004(2) -0.001(2) 0.0066(18)
C8 0.061(3) 0.0250(19) 0.043(3) 0.003(2) 0.004(3) 0.0169(19)
C9 0.0214(17) 0.039(2) 0.024(2) 0.0010(17) 0.0021(16) 0.0138(15)
C10 0.039(2) 0.044(2) 0.050(3) 0.008(2) 0.008(2) 0.028(2)
C11 0.033(2) 0.039(2) 0.037(2) -0.0026(19) 0.0027(18) 0.0221(17)
C12 0.072(4) 0.061(3) 0.051(3) 0.019(3) 0.015(3) 0.042(3)
C13 0.036(2) 0.033(2) 0.063(3) 0.010(2) 0.010(2) 0.0187(19)
C14 0.081(4) 0.039(3) 0.101(5) 0.010(3) 0.010(3) 0.038(3)
C15 0.039(2) 0.035(2) 0.023(2) 0.0041(16) 0.0023(16) 0.0237(18)
C16 0.044(2) 0.049(3) 0.049(3) -0.005(2) -0.012(2) 0.033(2)
C17 0.031(2) 0.035(2) 0.033(2) 0.0029(17) -0.0025(16) 0.0200(18)
C18 0.059(3) 0.074(4) 0.044(3) -0.009(3) -0.012(2) 0.041(3)
C19 0.039(2) 0.042(2) 0.040(3) 0.0001(19) -0.0095(19) 0.0220(19)
C20 0.042(3) 0.070(3) 0.057(3) -0.006(3) -0.014(2) 0.027(2)
C21 0.084(4) 0.058(3) 0.040(3) -0.006(3) 0.005(3) 0.028(3)
C22 0.041(2) 0.046(3) 0.038(3) -0.006(2) -0.002(2) 0.024(2)
C23 0.043(3) 0.041(3) 0.050(3) -0.021(2) -0.003(2) 0.018(2)
C24 0.030(2) 0.033(2) 0.060(3) -0.010(2) -0.002(2) 0.0128(18)
C25 0.070(4) 0.034(3) 0.087(5) -0.021(3) 0.010(3) 0.002(3)
C26 0.0192(16) 0.0261(19) 0.032(3) 0.0032(18) 0.0025(18) 0.0106(14)

loop_
_atom_type_symbol
_atom_type_description
_atom_type_scat_dispersion_real
_atom_type_scat_dispersion_imag
_atom_type_scat_source
C C 0.0033 0.0016 'International Tables Vol C Tables 4.2.6.8 and 6.1.1.4'
H H 0.0000 0.0000 'International Tables Vol C Tables 4.2.6.8 and 6.1.1.4'
N N 0.0061 0.0033 'International Tables Vol C Tables 4.2.6.8 and 6.1.1.4'
O O 0.0106 0.0060 'International Tables Vol C Tables 4.2.6.8 and 6.1.1.4'
Ru Ru -1.2594 0.8363 'International Tables Vol C Tables 4.2.6.8 and 6.1.1.4'

loop_
_geom_angle_atom_site_label_1
_geom_angle_atom_site_label_2
_geom_angle_atom_site_label_3
_geom_angle
_geom_angle_site_symmetry_1
_geom_angle_site_symmetry_3
_geom_angle_publ_flag
C26 Ru1 C1 89.17(16) . . ?
C26 Ru1 N1 93.04(15) . . ?
C1 Ru1 N1 78.46(13) . . ?
C26 Ru1 O3 175.94(15) . . ?
C1 Ru1 O3 87.07(14) . . ?
N1 Ru1 O3 84.72(12) . . ?
C26 Ru1 N2 91.37(15) . . ?
C1 Ru1 N2 78.55(13) . . ?
N1 Ru1 N2 156.52(11) . . ?
O3 Ru1 N2 89.37(12) . . ?
C26 Ru1 O4 97.80(12) . . ?
C1 Ru1 O4 172.57(14) . . ?
N1 Ru1 O4 98.48(11) . . ?
O3 Ru1 O4 85.89(10) . . ?
N2 Ru1 O4 103.76(11) . . ?
C9 N1 C11 110.1(3) . . ?
C9 N1 Ru1 112.5(2) . . ?
C11 N1 Ru1 137.2(2) . . ?
C15 N2 C17 108.6(3) . . ?
C15 N2 Ru1 112.0(2) . . ?
C17 N2 Ru1 139.3(2) . . ?
C9 O1 C10 106.1(3) . . ?
C15 O2 C16 105.4(3) . . ?
C22 O3 Ru1 126.9(3) . . ?
C24 O4 Ru1 126.2(3) . . ?
C2 C1 C6 121.2(3) . . ?
C2 C1 Ru1 118.9(3) . . ?
C6 C1 Ru1 119.4(2) . . ?
C1 C2 C3 120.0(3) . . ?
C1 C2 C9 108.9(3) . . ?
C3 C2 C9 131.0(3) . . ?
C2 C3 C4 116.7(3) . . ?
C2 C3 C7 124.3(4) . . ?
C4 C3 C7 119.0(3) . . ?
C5 C4 C3 125.3(3) . . ?
C4 C5 C6 116.1(3) . . ?
C4 C5 C8 120.8(3) . . ?
C6 C5 C8 123.1(4) . . ?
C1 C6 C5 120.3(3) . . ?
C1 C6 C15 108.8(3) . . ?
C5 C6 C15 130.8(3) . . ?
N1 C9 O1 115.9(3) . . ?
N1 C9 C2 120.9(3) . . ?
O1 C9 C2 123.2(3) . . ?
O1 C10 C11 105.3(3) . . ?
N1 C11 C13 113.5(3) . . ?
N1 C11 C10 102.2(3) . . ?
C13 C11 C10 115.5(4) . . ?
C11 C13 C14 109.2(4) . . ?
C11 C13 C12 112.9(4) . . ?
C14 C13 C12 111.2(4) . . ?
N2 C15 O2 116.6(3) . . ?
N2 C15 C6 121.1(3) . . ?
O2 C15 C6 122.3(3) . . ?
O2 C16 C17 105.7(3) . . ?
N2 C17 C19 112.1(3) . . ?
N2 C17 C16 101.9(3) . . ?
C19 C17 C16 114.9(3) . . ?
C17 C19 C18 112.9(4) . . ?
C17 C19 C20 110.1(4) . . ?
C18 C19 C20 112.0(4) . . ?
O3 C22 C23 126.9(4) . . ?
O3 C22 C21 114.3(4) . . ?
C23 C22 C21 118.8(4) . . ?
C22 C23 C24 127.5(4) . . ?
O4 C24 C23 125.7(4) . . ?
O4 C24 C25 116.1(4) . . ?
C23 C24 C25 118.2(4) . . ?
O5 C26 Ru1 177.5(3) . . ?

loop_
_geom_bond_atom_site_label_1
_geom_bond_atom_site_label_2
_geom_bond_distance
_geom_bond_site_symmetry_2
_geom_bond_publ_flag
Ru1 C26 1.813(5) . ?
Ru1 C1 1.976(3) . ?
Ru1 N1 2.095(3) . ?
Ru1 O3 2.125(3) . ?
Ru1 N2 2.126(3) . ?
Ru1 O4 2.201(3) . ?
N1 C9 1.294(4) . ?
N1 C11 1.470(5) . ?
N2 C15 1.293(5) . ?
N2 C17 1.488(5) . ?
O1 C9 1.353(4) . ?
O1 C10 1.473(5) . ?
O2 C15 1.365(4) . ?
O2 C16 1.461(5) . ?
O3 C22 1.271(5) . ?
O4 C24 1.247(5) . ?
O5 C26 1.151(6) . ?
C1 C2 1.402(5) . ?
C1 C6 1.409(5) . ?
C2 C3 1.406(5) . ?
C2 C9 1.447(5) . ?
C3 C4 1.412(6) . ?
C3 C7 1.493(5) . ?
C4 C5 1.397(6) . ?
C5 C6 1.413(5) . ?
C5 C8 1.510(5) . ?
C6 C15 1.468(5) . ?
C10 C11 1.539(5) . ?
C11 C13 1.529(6) . ?
C12 C13 1.534(7) . ?
C13 C14 1.534(6) . ?
C16 C17 1.536(5) . ?
C17 C19 1.519(6) . ?
C18 C19 1.519(7) . ?
C19 C20 1.547(6) . ?
C21 C22 1.516(6) . ?
C22 C23 1.388(6) . ?
C23 C24 1.411(6) . ?
C24 C25 1.490(6) . ?
